data_7160741
loop_
_publ_author_name
'Xu, Zhongwei'
'Lei, Yu'
'Chang, Meng'
'Qiang, Ruihua'
'Hu, Qiong'
'Hu, Yimin'

_publ_section_title
;
 Formation of complex cyclic compounds <i>via</i> a dehydrogenative
 Diels-Alder reaction.
;
_journal_issue 41
_journal_name_full 'Organic &amp; biomolecular chemistry'
_journal_page_first 9330
_journal_page_last 9335
_journal_paper_doi 10.1039/d5ob01117e
_journal_volume 23
_journal_year 2025
_chemical_formula_moiety 'C49 H44 O4'
_chemical_formula_sum 'C49 H44 O4'
_chemical_formula_weight 696.84
_space_group_crystal_system triclinic
_space_group_IT_number 2
_space_group_name_Hall '-P 1'
_space_group_name_H-M_alt 'P -1'
_atom_sites_solution_hydrogens geom
_atom_sites_solution_primary dual
_atom_sites_solution_secondary difmap
_audit_creation_date 2025-07-09
_audit_creation_method
;
Olex2 1.5
(compiled 2022.04.07 svn.rca3783a0 for OlexSys, GUI svn.r6498)
;
_audit_update_record
;
2025-07-10 deposited with the CCDC.	2025-09-15 downloaded from the CCDC.
;
_cell_angle_alpha 72.2690(10)
_cell_angle_beta 75.1630(10)
_cell_angle_gamma 73.7080(10)
_cell_formula_units_Z 2
_cell_length_a 11.4926(3)
_cell_length_b 12.0281(3)
_cell_length_c 16.1002(5)
_cell_measurement_reflns_used 9927
_cell_measurement_temperature 298(2)
_cell_measurement_theta_max 72.341
_cell_measurement_theta_min 2.933
_cell_volume 1999.00(10)
_computing_cell_refinement 'SAINT V8.40B (Bruker, 2016)'
_computing_data_collection 'Bruker D8 Venture diffractometer'
_computing_data_reduction 'SAINT V8.40B (Bruker, 2016)'
_computing_molecular_graphics 'Olex2 1.5 (Dolomanov et al., 2009)'
_computing_publication_material 'Olex2 1.5 (Dolomanov et al., 2009)'
_computing_structure_refinement 'SHELXL 2019/3 (Sheldrick, 2015)'
_computing_structure_solution 'SHELXT 2018/2 (Sheldrick, 2018)'
_diffrn_ambient_temperature 298(2)
_diffrn_detector 'Bruker PHOTON-II area detector'
_diffrn_detector_area_resol_mean 7.4
_diffrn_detector_type 'CMOS-PHOTONII area detector'
_diffrn_measured_fraction_theta_full 0.988
_diffrn_measured_fraction_theta_max 0.976
_diffrn_measurement_device 'three-circle diffractometer'
_diffrn_measurement_device_type 'Bruker SMART APEX2 area detector'
_diffrn_measurement_method 'phi and omega scans'
_diffrn_radiation_monochromator graphite
_diffrn_radiation_probe x-ray
_diffrn_radiation_type CuK\a
_diffrn_radiation_wavelength 1.54178
_diffrn_reflns_av_R_equivalents 0.0543
_diffrn_reflns_av_unetI/netI 0.0504
_diffrn_reflns_Laue_measured_fraction_full 0.988
_diffrn_reflns_Laue_measured_fraction_max 0.976
_diffrn_reflns_limit_h_max 14
_diffrn_reflns_limit_h_min -12
_diffrn_reflns_limit_k_max 14
_diffrn_reflns_limit_k_min -14
_diffrn_reflns_limit_l_max 19
_diffrn_reflns_limit_l_min -19
_diffrn_reflns_number 27268
_diffrn_reflns_point_group_measured_fraction_full 0.988
_diffrn_reflns_point_group_measured_fraction_max 0.976
_diffrn_reflns_theta_full 67.679
_diffrn_reflns_theta_max 72.731
_diffrn_reflns_theta_min 2.933
_diffrn_source 'sealed X-ray tube'
_diffrn_source_current 1.0
_diffrn_source_power 0.05
_diffrn_source_target Mo
_diffrn_source_voltage 50.0
_diffrn_standards_number 0
_exptl_absorpt_coefficient_mu 0.565
_exptl_absorpt_correction_T_max 0.7536
_exptl_absorpt_correction_T_min 0.4403
_exptl_absorpt_correction_type multi-scan
_exptl_absorpt_process_details
;
SADABS-2016/2 (Bruker,2016/2) was used for absorption correction.
wR2(int) was 0.1292 before and 0.0841 after correction.
The Ratio of minimum to maximum transmission is 0.5843.
The \l/2 correction factor is Not present.
;
_exptl_crystal_colour 'clear light colourless'
_exptl_crystal_colour_lustre clear
_exptl_crystal_colour_modifier light
_exptl_crystal_colour_primary colourless
_exptl_crystal_density_diffrn 1.158
_exptl_crystal_density_method 'not measured'
_exptl_crystal_description plate
_exptl_crystal_F_000 740
_exptl_crystal_size_max 0.5116
_exptl_crystal_size_mid 0.3753
_exptl_crystal_size_min 0.1391
_refine_diff_density_max 0.260
_refine_diff_density_min -0.206
_refine_diff_density_rms 0.052
_refine_ls_extinction_coef 0.026(3)
_refine_ls_extinction_expression Fc^*^=kFc[1+0.001xFc^2^\l^3^/sin(2\q)]^-1/4^
_refine_ls_extinction_method 'SHELXL-2019/2 (Sheldrick 2019)'
_refine_ls_goodness_of_fit_ref 1.127
_refine_ls_hydrogen_treatment constr
_refine_ls_matrix_type full
_refine_ls_number_parameters 606
_refine_ls_number_reflns 7770
_refine_ls_number_restraints 398
_refine_ls_restrained_S_all 1.157
_refine_ls_R_factor_all 0.0987
_refine_ls_R_factor_gt 0.0789
_refine_ls_shift/su_max 0.000
_refine_ls_shift/su_mean 0.000
_refine_ls_structure_factor_coef Fsqd
_refine_ls_weighting_details 'w=1/[\s^2^(Fo^2^)+(0.1529P)^2^+0.2392P] where P=(Fo^2^+2Fc^2^)/3'
_refine_ls_weighting_scheme calc
_refine_ls_wR_factor_gt 0.2283
_refine_ls_wR_factor_ref 0.2618
_reflns_Friedel_coverage 0.000
_reflns_number_gt 5535
_reflns_number_total 7770
_reflns_threshold_expression 'I > 2\s(I)'
_cod_data_source_file d5ob01117e2.cif
_cod_data_source_block 20250709e
_cod_depositor_comments
;
The following automatic conversions were performed:

data item '_diffrn_radiation_probe' value 'X-ray' was changed to
'x-ray' in accordance with the
/home/data/users/saulius/crontab/automatic-downloads/rss-feeds/RSC/lib/dictionaries/cif_core.dic
dictionary named 'cif_core.dic' version 2.4.2 last updated on
2011-04-26.

Automatic conversion script
Id: cif_fix_values 8170 2020-07-09 18:12:32Z antanas 

 Adding full bibliography for 7160738--7160742.cif.
;
_cod_database_code 7160741
_shelx_shelxl_version_number 2019/3
_shelx_space_group_comment
;
The symmetry employed for this shelxl refinement is uniquely defined
by the following loop, which should always be used as a source of
symmetry information in preference to the above space-group names.
They are only intended as comments.
;
_shelx_estimated_absorpt_t_max 0.926
_shelx_estimated_absorpt_t_min 0.761
_olex2_refinement_description
;
1. Fixed Uiso
 At 1.2 times of:
  All C(H) groups, All C(H,H) groups
 At 1.5 times of:
  All C(H,H,H) groups
2. Restrained planarity
 C39A, C35A, C36A, C38A, C34A, C37A, C40A, C6
 with sigma of 0.01
 C36, C34, C39, C37, C35, C38, C40, C6
 with sigma of 0.01
3. Uiso/Uaniso restraints and constraints
C6 \\sim C34 \\sim C35 \\sim C36 \\sim C37 \\sim C38 \\sim C39 \\sim C40 \\sim
C34A \\sim C35A \\sim C36A \\sim C37A \\sim C38A \\sim C39A \\sim C40A: within
2A with sigma of 0.01 and sigma for terminal atoms of 0.02 within 2A
O2 \\sim C11 \\sim C12 \\sim C11A \\sim C12A: within 2A with sigma of 0.01 and
sigma for terminal atoms of 0.02 within 2A
C13 \\sim O3 \\sim O4 \\sim C14 \\sim C15 \\sim O3A \\sim O4A \\sim C14A \\sim
C15A: within 2A with sigma of 0.01 and sigma for terminal atoms of 0.02 within
2A
4. Same fragment restrains
{O2, C11A, C12A} sigma for 1-2: 0.01, 1-3: 0.01
as in
{O2, C11, C12}
{C6, C34A, C35A, C36A, C37A, C38A, C39A, C40A} sigma for 1-2: 0.01, 1-3: 0.01
as in
{C6, C34, C35, C36, C37, C38, C39, C40}
{C13, O3A, O4A, C14A, C15A} sigma for 1-2: 0.01, 1-3: 0.01
as in
{C13, O3, O4, C14, C15}
5. Others
 Sof(C11A)=Sof(H11C)=Sof(H11D)=Sof(C12A)=Sof(H12D)=Sof(H12E)=Sof(H12F)=1-FVAR(1)
 Sof(C11)=Sof(H11A)=Sof(H11B)=Sof(C12)=Sof(H12A)=Sof(H12B)=Sof(H12C)=FVAR(1)
 Sof(O3A)=Sof(O4A)=Sof(C14A)=Sof(H14C)=Sof(H14D)=Sof(C15A)=Sof(H15D)=Sof(H15E)=
 Sof(H15F)=1-FVAR(2)
 Sof(O3)=Sof(O4)=Sof(C14)=Sof(H14A)=Sof(H14B)=Sof(C15)=Sof(H15A)=Sof(H15B)=
 Sof(H15C)=FVAR(2)
 Sof(C34A)=Sof(C35A)=Sof(H35A)=Sof(C36A)=Sof(C37A)=Sof(H37A)=Sof(C38A)=
 Sof(H38A)=Sof(C39A)=Sof(H39A)=Sof(C40A)=Sof(H40D)=Sof(H40E)=Sof(H40F)=1-FVAR(3)
 Sof(C34)=Sof(C35)=Sof(H35)=Sof(C36)=Sof(C37)=Sof(H37)=Sof(C38)=Sof(H38)=
 Sof(C39)=Sof(H39)=Sof(C40)=Sof(H40A)=Sof(H40B)=Sof(H40C)=FVAR(3)
6.a Ternary CH refined with riding coordinates:
 C2(H2), C27(H27)
6.b Secondary CH2 refined with riding coordinates:
 C11(H11A,H11B), C9(H9A,H9B), C14(H14A,H14B), C22(H22A,H22B), C14A(H14C,H14D),
 C11A(H11C,H11D)
6.c Aromatic/amide H refined with riding coordinates:
 C4(H4), C35(H35), C37(H37), C38(H38), C39(H39), C17(H17), C18(H18), C20(H20),
 C21(H21), C23(H23), C24(H24), C25(H25), C26(H26), C29(H29), C30(H30), C31(H31),
  C32(H32), C33(H33), C44(H44), C46(H46), C47(H47), C48(H48), C35A(H35A),
 C37A(H37A), C38A(H38A), C39A(H39A)
6.d Idealised Me refined as rotating group:
 C12(H12A,H12B,H12C), C40(H40A,H40B,H40C), C15(H15A,H15B,H15C), C49(H49A,H49B,
 H49C), C15A(H15D,H15E,H15F), C12A(H12D,H12E,H12F), C40A(H40D,H40E,H40F)
;
_olex2_submission_special_instructions 'No special instructions were received'

loop_
_space_group_symop_operation_xyz
'x, y, z'
'-x, -y, -z'

loop_
_atom_site_label
_atom_site_type_symbol
_atom_site_fract_x
_atom_site_fract_y
_atom_site_fract_z
_atom_site_U_iso_or_equiv
_atom_site_adp_type
_atom_site_occupancy
_atom_site_site_symmetry_order
_atom_site_calc_flag
_atom_site_refinement_flags_posn
_atom_site_refinement_flags_adp
_atom_site_refinement_flags_occupancy
_atom_site_disorder_assembly
_atom_site_disorder_group
O1 O 0.1358(2) 0.88866(17) 0.41041(15) 0.0973(6) Uani 1 1 d . . . . .
O2 O -0.01063(16) 0.78317(15) 0.45302(12) 0.0809(5) Uani 1 1 d D U . . .
C11 C -0.0639(11) 0.8324(8) 0.5304(5) 0.1022(19) Uani 0.736(7) 1 d D U P A 1
H11A H -0.150786 0.830818 0.547585 0.123 Uiso 0.736(7) 1 calc R U P A 1
H11B H -0.057386 0.915292 0.514452 0.123 Uiso 0.736(7) 1 calc R U P A 1
C12 C -0.0029(7) 0.7663(7) 0.6062(4) 0.151(3) Uani 0.736(7) 1 d D U P A 1
H12A H 0.080013 0.777551 0.592611 0.226 Uiso 0.736(7) 1 calc R U P A 1
H12B H -0.001284 0.682718 0.618335 0.226 Uiso 0.736(7) 1 calc R U P A 1
H12C H -0.047513 0.795417 0.657335 0.226 Uiso 0.736(7) 1 calc R U P A 1
C1 C 0.1348(2) 0.75495(17) 0.32482(15) 0.0628(5) Uani 1 1 d . . . . .
C2 C 0.15351(18) 0.61585(17) 0.35887(14) 0.0579(5) Uani 1 1 d . . . . .
H2 H 0.082861 0.589582 0.353717 0.069 Uiso 1 1 calc R U . . .
C3 C 0.26819(18) 0.57128(17) 0.29677(13) 0.0561(5) Uani 1 1 d . . . . .
C4 C 0.3221(2) 0.45300(18) 0.29843(14) 0.0603(5) Uani 1 1 d . . . . .
H4 H 0.276348 0.394745 0.326661 0.072 Uiso 1 1 calc R U . . .
C5 C 0.4451(2) 0.42008(18) 0.25798(15) 0.0621(5) Uani 1 1 d . . . . .
C6 C 0.50985(19) 0.50969(17) 0.20973(14) 0.0609(5) Uani 1 1 d D U . . .
C34 C 0.6407(4) 0.4778(3) 0.1622(6) 0.0682(12) Uani 0.687(7) 1 d D U P B 1
C35 C 0.6630(6) 0.4871(4) 0.0715(5) 0.0773(13) Uani 0.687(7) 1 d D U P B 1
H35 H 0.596785 0.513205 0.041905 0.093 Uiso 0.687(7) 1 calc R U P B 1
C36 C 0.7830(6) 0.4579(3) 0.0238(4) 0.0863(15) Uani 0.687(7) 1 d D U P B 1
C37 C 0.8785(5) 0.4204(5) 0.0697(4) 0.0967(18) Uani 0.687(7) 1 d D U P B 1
H37 H 0.958841 0.400765 0.039239 0.116 Uiso 0.687(7) 1 calc R U P B 1
C38 C 0.8590(6) 0.4111(6) 0.1586(5) 0.1125(18) Uani 0.687(7) 1 d D U P B 1
H38 H 0.925353 0.385590 0.188047 0.135 Uiso 0.687(7) 1 calc R U P B 1
C39 C 0.7389(6) 0.4400(4) 0.2050(5) 0.0969(15) Uani 0.687(7) 1 d D U P B 1
H39 H 0.725322 0.433596 0.265568 0.116 Uiso 0.687(7) 1 calc R U P B 1
C40 C 0.8138(6) 0.4650(5) -0.0716(3) 0.122(2) Uani 0.687(7) 1 d D U P B 1
H40A H 0.743414 0.459771 -0.090844 0.183 Uiso 0.687(7) 1 calc R U P B 1
H40B H 0.881484 0.400070 -0.082996 0.183 Uiso 0.687(7) 1 calc R U P B 1
H40C H 0.836592 0.539654 -0.103510 0.183 Uiso 0.687(7) 1 calc R U P B 1
C7 C 0.45298(19) 0.63116(18) 0.20484(14) 0.0592(5) Uani 1 1 d . . . . .
C8 C 0.33173(19) 0.66061(18) 0.25089(14) 0.0587(5) Uani 1 1 d . . . . .
C9 C 0.2608(2) 0.77932(18) 0.26751(16) 0.0668(6) Uani 1 1 d . . . . .
H9A H 0.249157 0.838494 0.212116 0.080 Uiso 1 1 calc R U . . .
H9B H 0.303282 0.807526 0.299232 0.080 Uiso 1 1 calc R U . . .
C10 C 0.0892(2) 0.81792(19) 0.40006(17) 0.0706(6) Uani 1 1 d . . . . .
C13 C 0.0383(2) 0.8001(2) 0.26517(19) 0.0761(6) Uani 1 1 d D U . . .
O3 O 0.0408(10) 0.7528(9) 0.2089(7) 0.097(3) Uani 0.493(9) 1 d D U P C 1
O4 O -0.0362(8) 0.9008(6) 0.2768(6) 0.107(2) Uani 0.493(9) 1 d D U P C 1
C14 C -0.1364(9) 0.9518(8) 0.2264(8) 0.126(3) Uani 0.493(9) 1 d D U P C 1
H14A H -0.208287 0.919008 0.257840 0.151 Uiso 0.493(9) 1 calc R U P C 1
H14B H -0.110870 0.934788 0.168495 0.151 Uiso 0.493(9) 1 calc R U P C 1
C15 C -0.1656(11) 1.0875(7) 0.2172(7) 0.159(4) Uani 0.493(9) 1 d D U P C 1
H15A H -0.097761 1.120258 0.178892 0.239 Uiso 0.493(9) 1 calc R U P C 1
H15B H -0.178212 1.102044 0.274648 0.239 Uiso 0.493(9) 1 calc R U P C 1
H15C H -0.238875 1.124726 0.192454 0.239 Uiso 0.493(9) 1 calc R U P C 1
C16 C 0.18883(18) 0.55554(17) 0.44983(14) 0.0572(5) Uani 1 1 d . . . . .
C17 C 0.1553(2) 0.44766(19) 0.49561(15) 0.0632(5) Uani 1 1 d . . . . .
H17 H 0.091430 0.427834 0.481442 0.076 Uiso 1 1 calc R U . . .
C18 C 0.2157(2) 0.3694(2) 0.56198(16) 0.0719(6) Uani 1 1 d . . . . .
H18 H 0.191398 0.297872 0.592280 0.086 Uiso 1 1 calc R U . . .
C19 C 0.3118(2) 0.3959(2) 0.58395(16) 0.0754(6) Uani 1 1 d . . . . .
C20 C 0.3363(2) 0.5088(2) 0.54429(16) 0.0752(6) Uani 1 1 d . . . . .
H20 H 0.394188 0.531968 0.562811 0.090 Uiso 1 1 calc R U . . .
C21 C 0.2766(2) 0.5874(2) 0.47791(16) 0.0684(6) Uani 1 1 d . . . . .
H21 H 0.295227 0.662228 0.451814 0.082 Uiso 1 1 calc R U . . .
C22 C 0.3927(3) 0.3018(3) 0.6433(2) 0.0991(9) Uani 1 1 d . . . . .
H22A H 0.442002 0.341062 0.661038 0.119 Uiso 1 1 calc R U . . .
H22B H 0.339884 0.266571 0.696562 0.119 Uiso 1 1 calc R U . . .
C23 C 0.4765(3) 0.2045(3) 0.6060(2) 0.0975(9) Uani 1 1 d . . . . .
H23 H 0.509983 0.140055 0.648736 0.117 Uiso 1 1 calc R U . . .
C24 C 0.5150(3) 0.1885(3) 0.5242(2) 0.0969(9) Uani 1 1 d . . . . .
H24 H 0.570369 0.116109 0.521025 0.116 Uiso 1 1 calc R U . . .
C25 C 0.4861(2) 0.2641(2) 0.43816(19) 0.0765(7) Uani 1 1 d . . . . .
H25 H 0.438136 0.341136 0.435196 0.092 Uiso 1 1 calc R U . . .
C26 C 0.5261(3) 0.2262(2) 0.3647(2) 0.0818(7) Uani 1 1 d . . . . .
H26 H 0.575972 0.149549 0.371642 0.098 Uiso 1 1 calc R U . . .
C27 C 0.5038(2) 0.28742(19) 0.27161(17) 0.0707(6) Uani 1 1 d . . . . .
H27 H 0.584990 0.281104 0.232584 0.085 Uiso 1 1 calc R U . . .
C28 C 0.4296(2) 0.22653(19) 0.23998(17) 0.0713(6) Uani 1 1 d . . . . .
C29 C 0.3713(3) 0.1375(2) 0.2942(2) 0.0878(8) Uani 1 1 d . . . . .
H29 H 0.378344 0.109595 0.353642 0.105 Uiso 1 1 calc R U . . .
C30 C 0.3024(3) 0.0888(3) 0.2614(3) 0.1065(11) Uani 1 1 d . . . . .
H30 H 0.264267 0.028230 0.299025 0.128 Uiso 1 1 calc R U . . .
C31 C 0.2896(4) 0.1284(3) 0.1748(3) 0.1152(12) Uani 1 1 d . . . . .
H31 H 0.242417 0.095955 0.153205 0.138 Uiso 1 1 calc R U . . .
C32 C 0.3473(5) 0.2163(3) 0.1203(3) 0.1260(14) Uani 1 1 d . . . . .
H32 H 0.339908 0.243650 0.060870 0.151 Uiso 1 1 calc R U . . .
C33 C 0.4158(4) 0.2648(3) 0.1522(2) 0.1054(11) Uani 1 1 d . . . . .
H33 H 0.454110 0.324946 0.113893 0.126 Uiso 1 1 calc R U . . .
C41 C 0.5226(2) 0.72080(19) 0.15893(14) 0.0619(5) Uani 1 1 d . . . . .
C42 C 0.5876(2) 0.7903(2) 0.12230(15) 0.0666(6) Uani 1 1 d . . . . .
C43 C 0.6765(2) 0.8623(2) 0.07654(15) 0.0679(6) Uani 1 1 d . . . . .
C44 C 0.6444(3) 0.9860(2) 0.05655(17) 0.0750(6) Uani 1 1 d . . . . .
H44 H 0.563177 1.023971 0.074255 0.090 Uiso 1 1 calc R U . . .
C45 C 0.7314(3) 1.0550(2) 0.01034(18) 0.0824(8) Uani 1 1 d . . . . .
C46 C 0.8504(3) 0.9955(3) -0.0169(2) 0.0955(9) Uani 1 1 d . . . . .
H46 H 0.909154 1.039736 -0.049729 0.115 Uiso 1 1 calc R U . . .
C47 C 0.8842(3) 0.8729(3) 0.0032(2) 0.1033(10) Uani 1 1 d . . . . .
H47 H 0.965308 0.835095 -0.014926 0.124 Uiso 1 1 calc R U . . .
C48 C 0.7978(3) 0.8054(3) 0.0504(2) 0.0868(8) Uani 1 1 d . . . . .
H48 H 0.820775 0.722299 0.064515 0.104 Uiso 1 1 calc R U . . .
C49 C 0.6969(4) 1.1887(3) -0.0084(2) 0.1110(11) Uani 1 1 d . . . . .
H49A H 0.613565 1.216645 -0.018303 0.166 Uiso 1 1 calc R U . . .
H49B H 0.751509 1.222208 -0.060258 0.166 Uiso 1 1 calc R U . . .
H49C H 0.703642 1.213064 0.041418 0.166 Uiso 1 1 calc R U . . .
O3A O 0.0022(11) 0.7406(9) 0.2346(7) 0.109(3) Uani 0.507(9) 1 d D U P C 2
O4A O -0.0076(7) 0.9173(5) 0.2556(6) 0.101(2) Uani 0.507(9) 1 d D U P C 2
C14A C -0.1043(9) 0.9751(10) 0.2042(6) 0.129(3) Uani 0.507(9) 1 d D U P C 2
H14C H -0.110560 0.921732 0.171777 0.154 Uiso 0.507(9) 1 calc R U P C 2
H14D H -0.083707 1.046705 0.161470 0.154 Uiso 0.507(9) 1 calc R U P C 2
C15A C -0.2268(7) 1.0083(11) 0.2635(7) 0.153(4) Uani 0.507(9) 1 d D U P C 2
H15D H -0.287403 1.054727 0.227656 0.230 Uiso 0.507(9) 1 calc R U P C 2
H15E H -0.218441 1.054505 0.300071 0.230 Uiso 0.507(9) 1 calc R U P C 2
H15F H -0.252487 0.936858 0.300576 0.230 Uiso 0.507(9) 1 calc R U P C 2
C11A C -0.080(3) 0.855(2) 0.5155(12) 0.093(4) Uani 0.264(7) 1 d D U P A 2
H11C H -0.025050 0.891489 0.529617 0.112 Uiso 0.264(7) 1 calc R U P A 2
H11D H -0.114719 0.803259 0.570018 0.112 Uiso 0.264(7) 1 calc R U P A 2
C12A C -0.1801(10) 0.9484(10) 0.4795(9) 0.100(4) Uani 0.264(7) 1 d D U P A 2
H12D H -0.147309 0.995150 0.422804 0.150 Uiso 0.264(7) 1 calc R U P A 2
H12E H -0.217988 0.999089 0.519413 0.150 Uiso 0.264(7) 1 calc R U P A 2
H12F H -0.240541 0.912253 0.472600 0.150 Uiso 0.264(7) 1 calc R U P A 2
C34A C 0.6438(7) 0.4775(5) 0.1683(12) 0.077(3) Uani 0.313(7) 1 d D U P B 2
C35A C 0.7311(10) 0.4520(8) 0.2215(10) 0.096(3) Uani 0.313(7) 1 d D U P B 2
H35A H 0.704739 0.455601 0.280425 0.116 Uiso 0.313(7) 1 calc R U P B 2
C36A C 0.8571(9) 0.4212(10) 0.1881(8) 0.110(3) Uani 0.313(7) 1 d D U P B 2
C37A C 0.8934(8) 0.4164(10) 0.1006(8) 0.097(3) Uani 0.313(7) 1 d D U P B 2
H37A H 0.977096 0.395970 0.077405 0.116 Uiso 0.313(7) 1 calc R U P B 2
C38A C 0.8099(10) 0.4409(11) 0.0468(8) 0.091(3) Uani 0.313(7) 1 d D U P B 2
H38A H 0.836241 0.437186 -0.012139 0.109 Uiso 0.313(7) 1 calc R U P B 2
C39A C 0.6839(11) 0.4716(9) 0.0820(10) 0.082(3) Uani 0.313(7) 1 d D U P B 2
H39A H 0.626450 0.488383 0.045894 0.098 Uiso 0.313(7) 1 calc R U P B 2
C40A C 0.9546(10) 0.3933(16) 0.2398(11) 0.192(7) Uani 0.313(7) 1 d D U P B 2
H40D H 0.918469 0.406478 0.297711 0.289 Uiso 0.313(7) 1 calc R U P B 2
H40E H 1.011906 0.443965 0.210007 0.289 Uiso 0.313(7) 1 calc R U P B 2
H40F H 0.997106 0.311052 0.245495 0.289 Uiso 0.313(7) 1 calc R U P B 2

loop_
_atom_site_aniso_label
_atom_site_aniso_U_11
_atom_site_aniso_U_22
_atom_site_aniso_U_33
_atom_site_aniso_U_23
_atom_site_aniso_U_13
_atom_site_aniso_U_12
O1 0.1073(14) 0.0747(11) 0.1173(15) -0.0460(11) 0.0142(12) -0.0398(10)
O2 0.0797(11) 0.0693(10) 0.0907(11) -0.0331(8) 0.0147(9) -0.0252(8)
C11 0.106(4) 0.085(4) 0.105(4) -0.046(3) 0.025(3) -0.021(3)
C12 0.171(5) 0.173(6) 0.102(4) -0.064(4) -0.005(4) -0.015(5)
C1 0.0639(12) 0.0443(10) 0.0729(13) -0.0135(9) -0.0042(10) -0.0095(9)
C2 0.0561(11) 0.0476(10) 0.0675(12) -0.0137(8) -0.0056(9) -0.0137(8)
C3 0.0606(11) 0.0465(10) 0.0611(11) -0.0135(8) -0.0061(9) -0.0163(8)
C4 0.0643(12) 0.0484(10) 0.0678(12) -0.0170(9) -0.0023(9) -0.0183(9)
C5 0.0661(12) 0.0509(11) 0.0686(12) -0.0196(9) -0.0037(10) -0.0147(9)
C6 0.0622(12) 0.0559(11) 0.0626(11) -0.0171(9) 0.0004(9) -0.0183(9)
C34 0.068(2) 0.0567(19) 0.077(2) -0.0223(17) 0.0056(18) -0.0207(17)
C35 0.081(3) 0.068(2) 0.077(2) -0.0211(19) 0.007(2) -0.0226(19)
C36 0.087(3) 0.075(2) 0.088(3) -0.027(2) 0.018(2) -0.027(2)
C37 0.074(2) 0.096(3) 0.105(4) -0.029(3) 0.013(3) -0.018(2)
C38 0.074(2) 0.140(3) 0.108(4) -0.034(3) -0.005(3) -0.007(2)
C39 0.067(2) 0.123(3) 0.092(3) -0.036(2) -0.002(2) -0.011(2)
C40 0.148(5) 0.115(4) 0.091(3) -0.040(3) 0.032(3) -0.045(3)
C7 0.0633(12) 0.0523(11) 0.0598(11) -0.0113(8) -0.0039(9) -0.0191(9)
C8 0.0636(12) 0.0498(10) 0.0598(11) -0.0106(8) -0.0058(9) -0.0164(9)
C9 0.0679(13) 0.0456(10) 0.0789(14) -0.0115(9) -0.0035(11) -0.0139(9)
C10 0.0727(14) 0.0467(11) 0.0865(15) -0.0194(10) 0.0000(11) -0.0146(10)
C13 0.0702(14) 0.0590(13) 0.0845(16) -0.0099(11) -0.0113(12) -0.0030(11)
O3 0.107(6) 0.087(4) 0.104(5) -0.033(4) -0.042(4) -0.002(3)
O4 0.101(4) 0.093(3) 0.092(4) -0.019(3) -0.021(3) 0.031(3)
C14 0.102(5) 0.125(5) 0.091(5) -0.003(4) -0.020(4) 0.043(4)
C15 0.167(8) 0.118(6) 0.127(6) -0.016(5) -0.035(6) 0.063(6)
C16 0.0558(10) 0.0500(10) 0.0640(11) -0.0164(8) -0.0029(9) -0.0138(8)
C17 0.0594(11) 0.0577(11) 0.0702(13) -0.0109(9) -0.0064(9) -0.0200(9)
C18 0.0757(14) 0.0648(13) 0.0706(13) -0.0057(10) -0.0090(11) -0.0247(11)
C19 0.0813(15) 0.0795(16) 0.0647(13) -0.0125(11) -0.0159(11) -0.0205(12)
C20 0.0778(15) 0.0840(16) 0.0733(14) -0.0235(12) -0.0155(12) -0.0274(13)
C21 0.0708(13) 0.0640(13) 0.0739(13) -0.0179(10) -0.0076(11) -0.0249(10)
C22 0.112(2) 0.105(2) 0.0792(17) -0.0035(16) -0.0375(16) -0.0255(18)
C23 0.104(2) 0.0855(19) 0.100(2) -0.0026(16) -0.0471(18) -0.0141(16)
C24 0.097(2) 0.0747(17) 0.112(2) -0.0107(16) -0.0424(18) -0.0007(14)
C25 0.0729(14) 0.0605(13) 0.0930(17) -0.0129(12) -0.0226(13) -0.0104(11)
C26 0.0795(16) 0.0564(13) 0.0993(19) -0.0169(12) -0.0170(14) -0.0018(11)
C27 0.0695(13) 0.0513(11) 0.0826(15) -0.0196(10) 0.0025(11) -0.0114(10)
C28 0.0810(15) 0.0469(11) 0.0792(15) -0.0224(10) 0.0063(11) -0.0155(10)
C29 0.104(2) 0.0583(13) 0.0943(18) -0.0156(12) 0.0018(15) -0.0303(13)
C30 0.119(2) 0.0678(17) 0.135(3) -0.0300(18) 0.000(2) -0.0413(17)
C31 0.146(3) 0.089(2) 0.135(3) -0.048(2) -0.028(2) -0.040(2)
C32 0.201(4) 0.100(2) 0.100(2) -0.0312(19) -0.025(3) -0.066(3)
C33 0.162(3) 0.0853(19) 0.0814(18) -0.0244(15) -0.0035(19) -0.061(2)
C41 0.0672(12) 0.0531(11) 0.0626(12) -0.0121(9) -0.0055(9) -0.0174(9)
C42 0.0750(14) 0.0587(12) 0.0661(12) -0.0130(10) -0.0056(10) -0.0243(10)
C43 0.0761(14) 0.0664(13) 0.0652(12) -0.0122(10) -0.0085(10) -0.0312(11)
C44 0.0840(16) 0.0685(14) 0.0749(14) -0.0098(11) -0.0123(12) -0.0317(12)
C45 0.106(2) 0.0747(15) 0.0757(15) -0.0012(12) -0.0239(14) -0.0473(15)
C46 0.093(2) 0.106(2) 0.096(2) -0.0120(16) -0.0090(16) -0.0571(18)
C47 0.0762(17) 0.108(2) 0.125(3) -0.0267(19) -0.0011(17) -0.0383(16)
C48 0.0784(16) 0.0784(16) 0.105(2) -0.0247(14) -0.0041(14) -0.0293(13)
C49 0.148(3) 0.0793(19) 0.112(2) 0.0046(16) -0.034(2) -0.057(2)
O3A 0.111(6) 0.093(4) 0.129(6) -0.012(4) -0.055(5) -0.022(4)
O4A 0.101(4) 0.075(3) 0.089(4) -0.012(2) -0.011(3) 0.023(2)
C14A 0.109(5) 0.119(4) 0.099(5) -0.008(4) -0.015(4) 0.043(4)
C15A 0.122(6) 0.153(8) 0.130(6) -0.023(5) -0.001(5) 0.023(6)
C11A 0.095(6) 0.091(6) 0.096(6) -0.046(5) 0.013(5) -0.026(5)
C12A 0.102(7) 0.091(7) 0.111(8) -0.057(6) -0.008(6) -0.003(6)
C34A 0.070(4) 0.072(4) 0.081(4) -0.024(4) 0.006(4) -0.018(4)
C35A 0.069(4) 0.115(4) 0.094(5) -0.035(4) 0.002(4) -0.010(4)
C36A 0.072(4) 0.132(4) 0.107(5) -0.039(4) 0.005(4) -0.004(4)
C37A 0.079(4) 0.106(4) 0.094(5) -0.037(4) 0.011(4) -0.016(4)
C38A 0.081(4) 0.095(4) 0.092(4) -0.030(3) 0.005(4) -0.023(3)
C39A 0.074(4) 0.082(4) 0.086(4) -0.026(4) 0.007(4) -0.025(3)
C40A 0.105(8) 0.231(12) 0.197(12) -0.041(11) -0.021(9) 0.010(9)

loop_
_atom_type_symbol
_atom_type_description
_atom_type_scat_dispersion_real
_atom_type_scat_dispersion_imag
_atom_type_scat_source
C C 0.0181 0.0091 'International Tables Vol C Tables 4.2.6.8 and 6.1.1.4'
H H 0.0000 0.0000 'International Tables Vol C Tables 4.2.6.8 and 6.1.1.4'
O O 0.0492 0.0322 'International Tables Vol C Tables 4.2.6.8 and 6.1.1.4'

loop_
_geom_angle_atom_site_label_1
_geom_angle_atom_site_label_2
_geom_angle_atom_site_label_3
_geom_angle
_geom_angle_site_symmetry_1
_geom_angle_site_symmetry_3
_geom_angle_publ_flag
C10 O2 C11 117.4(6) . . ?
C10 O2 C11A 116.3(14) . . ?
O2 C11 H11A 109.1 . . ?
O2 C11 H11B 109.1 . . ?
O2 C11 C12 112.7(5) . . ?
H11A C11 H11B 107.8 . . ?
C12 C11 H11A 109.1 . . ?
C12 C11 H11B 109.1 . . ?
C11 C12 H12A 109.5 . . ?
C11 C12 H12B 109.5 . . ?
C11 C12 H12C 109.5 . . ?
H12A C12 H12B 109.5 . . ?
H12A C12 H12C 109.5 . . ?
H12B C12 H12C 109.5 . . ?
C9 C1 C2 106.11(16) . . ?
C10 C1 C2 112.73(18) . . ?
C10 C1 C9 112.84(18) . . ?
C10 C1 C13 108.07(19) . . ?
C13 C1 C2 108.25(18) . . ?
C13 C1 C9 108.70(19) . . ?
C1 C2 H2 110.7 . . ?
C3 C2 C1 103.00(16) . . ?
C3 C2 H2 110.7 . . ?
C3 C2 C16 102.47(16) . . ?
C16 C2 C1 118.54(17) . . ?
C16 C2 H2 110.7 . . ?
C4 C3 C2 125.66(17) . . ?
C4 C3 C8 121.06(19) . . ?
C8 C3 C2 111.62(17) . . ?
C3 C4 H4 119.8 . . ?
C3 C4 C5 120.42(18) . . ?
C5 C4 H4 119.8 . . ?
C4 C5 C6 119.05(19) . . ?
C4 C5 C27 117.86(18) . . ?
C6 C5 C27 123.04(19) . . ?
C5 C6 C34 120.51(18) . . ?
C5 C6 C7 120.43(19) . . ?
C5 C6 C34A 120.5(3) . . ?
C7 C6 C34 119.06(17) . . ?
C7 C6 C34A 118.9(2) . . ?
C35 C34 C6 118.9(6) . . ?
C39 C34 C6 122.3(7) . . ?
C39 C34 C35 118.8(3) . . ?
C34 C35 H35 119.3 . . ?
C34 C35 C36 121.5(6) . . ?
C36 C35 H35 119.3 . . ?
C35 C36 C40 124.7(6) . . ?
C37 C36 C35 117.6(5) . . ?
C37 C36 C40 117.7(5) . . ?
C36 C37 H37 119.0 . . ?
C38 C37 C36 122.0(4) . . ?
C38 C37 H37 119.0 . . ?
C37 C38 H38 120.3 . . ?
C37 C38 C39 119.5(6) . . ?
C39 C38 H38 120.3 . . ?
C34 C39 C38 120.7(6) . . ?
C34 C39 H39 119.7 . . ?
C38 C39 H39 119.7 . . ?
C36 C40 H40A 109.5 . . ?
C36 C40 H40B 109.5 . . ?
C36 C40 H40C 109.5 . . ?
H40A C40 H40B 109.5 . . ?
H40A C40 H40C 109.5 . . ?
H40B C40 H40C 109.5 . . ?
C6 C7 C41 119.54(18) . . ?
C8 C7 C6 118.98(17) . . ?
C8 C7 C41 121.31(19) . . ?
C3 C8 C7 119.86(19) . . ?
C3 C8 C9 111.47(18) . . ?
C7 C8 C9 128.27(18) . . ?
C1 C9 H9A 110.9 . . ?
C1 C9 H9B 110.9 . . ?
C8 C9 C1 104.45(16) . . ?
C8 C9 H9A 110.9 . . ?
C8 C9 H9B 110.9 . . ?
H9A C9 H9B 108.9 . . ?
O1 C10 O2 124.4(2) . . ?
O1 C10 C1 125.2(2) . . ?
O2 C10 C1 110.41(19) . . ?
O3 C13 C1 122.3(6) . . ?
O3 C13 O4 125.2(6) . . ?
O4 C13 C1 112.2(4) . . ?
O3A C13 C1 126.3(7) . . ?
O3A C13 O4A 123.1(6) . . ?
O4A C13 C1 110.5(4) . . ?
C13 O4 C14 118.0(6) . . ?
O4 C14 H14A 110.6 . . ?
O4 C14 H14B 110.6 . . ?
O4 C14 C15 105.6(7) . . ?
H14A C14 H14B 108.8 . . ?
C15 C14 H14A 110.6 . . ?
C15 C14 H14B 110.6 . . ?
C14 C15 H15A 109.5 . . ?
C14 C15 H15B 109.5 . . ?
C14 C15 H15C 109.5 . . ?
H15A C15 H15B 109.5 . . ?
H15A C15 H15C 109.5 . . ?
H15B C15 H15C 109.5 . . ?
C17 C16 C2 117.73(17) . . ?
C21 C16 C2 122.21(18) . . ?
C21 C16 C17 118.1(2) . . ?
C16 C17 H17 119.6 . . ?
C18 C17 C16 120.8(2) . . ?
C18 C17 H17 119.6 . . ?
C17 C18 H18 119.6 . . ?
C17 C18 C19 120.9(2) . . ?
C19 C18 H18 119.6 . . ?
C18 C19 C20 117.7(2) . . ?
C18 C19 C22 120.6(2) . . ?
C20 C19 C22 121.4(2) . . ?
C19 C20 H20 119.3 . . ?
C21 C20 C19 121.3(2) . . ?
C21 C20 H20 119.3 . . ?
C16 C21 H21 119.8 . . ?
C20 C21 C16 120.5(2) . . ?
C20 C21 H21 119.8 . . ?
C19 C22 H22A 108.1 . . ?
C19 C22 H22B 108.1 . . ?
H22A C22 H22B 107.3 . . ?
C23 C22 C19 116.8(3) . . ?
C23 C22 H22A 108.1 . . ?
C23 C22 H22B 108.1 . . ?
C22 C23 H23 113.1 . . ?
C24 C23 C22 133.8(3) . . ?
C24 C23 H23 113.1 . . ?
C23 C24 H24 114.1 . . ?
C23 C24 C25 131.9(3) . . ?
C25 C24 H24 114.1 . . ?
C24 C25 H25 118.9 . . ?
C26 C25 C24 122.1(3) . . ?
C26 C25 H25 118.9 . . ?
C25 C26 H26 114.8 . . ?
C25 C26 C27 130.3(2) . . ?
C27 C26 H26 114.8 . . ?
C5 C27 H27 106.6 . . ?
C5 C27 C28 109.9(2) . . ?
C26 C27 C5 113.6(2) . . ?
C26 C27 H27 106.6 . . ?
C26 C27 C28 113.1(2) . . ?
C28 C27 H27 106.6 . . ?
C29 C28 C27 124.1(2) . . ?
C29 C28 C33 117.2(3) . . ?
C33 C28 C27 118.7(2) . . ?
C28 C29 H29 119.6 . . ?
C28 C29 C30 120.9(3) . . ?
C30 C29 H29 119.6 . . ?
C29 C30 H30 119.5 . . ?
C31 C30 C29 120.9(3) . . ?
C31 C30 H30 119.5 . . ?
C30 C31 H31 120.6 . . ?
C30 C31 C32 118.8(3) . . ?
C32 C31 H31 120.6 . . ?
C31 C32 H32 119.7 . . ?
C31 C32 C33 120.6(4) . . ?
C33 C32 H32 119.7 . . ?
C28 C33 H33 119.2 . . ?
C32 C33 C28 121.6(3) . . ?
C32 C33 H33 119.2 . . ?
C42 C41 C7 175.6(2) . . ?
C41 C42 C43 173.5(3) . . ?
C44 C43 C42 122.0(2) . . ?
C44 C43 C48 119.4(2) . . ?
C48 C43 C42 118.6(2) . . ?
C43 C44 H44 119.3 . . ?
C43 C44 C45 121.4(3) . . ?
C45 C44 H44 119.3 . . ?
C44 C45 C49 121.1(3) . . ?
C46 C45 C44 117.7(3) . . ?
C46 C45 C49 121.3(3) . . ?
C45 C46 H46 119.2 . . ?
C47 C46 C45 121.7(3) . . ?
C47 C46 H46 119.2 . . ?
C46 C47 H47 119.9 . . ?
C46 C47 C48 120.1(3) . . ?
C48 C47 H47 119.9 . . ?
C43 C48 H48 120.1 . . ?
C47 C48 C43 119.7(3) . . ?
C47 C48 H48 120.1 . . ?
C45 C49 H49A 109.5 . . ?
C45 C49 H49B 109.5 . . ?
C45 C49 H49C 109.5 . . ?
H49A C49 H49B 109.5 . . ?
H49A C49 H49C 109.5 . . ?
H49B C49 H49C 109.5 . . ?
C13 O4A C14A 118.5(6) . . ?
O4A C14A H14C 109.4 . . ?
O4A C14A H14D 109.4 . . ?
O4A C14A C15A 111.0(6) . . ?
H14C C14A H14D 108.0 . . ?
C15A C14A H14C 109.4 . . ?
C15A C14A H14D 109.4 . . ?
C14A C15A H15D 109.5 . . ?
C14A C15A H15E 109.5 . . ?
C14A C15A H15F 109.5 . . ?
H15D C15A H15E 109.5 . . ?
H15D C15A H15F 109.5 . . ?
H15E C15A H15F 109.5 . . ?
O2 C11A H11C 109.3 . . ?
O2 C11A H11D 109.3 . . ?
O2 C11A C12A 111.8(11) . . ?
H11C C11A H11D 107.9 . . ?
C12A C11A H11C 109.3 . . ?
C12A C11A H11D 109.3 . . ?
C11A C12A H12D 109.5 . . ?
C11A C12A H12E 109.5 . . ?
C11A C12A H12F 109.5 . . ?
H12D C12A H12E 109.5 . . ?
H12D C12A H12F 109.5 . . ?
H12E C12A H12F 109.5 . . ?
C35A C34A C6 117.8(11) . . ?
C39A C34A C6 123.6(12) . . ?
C39A C34A C35A 118.6(6) . . ?
C34A C35A H35A 119.3 . . ?
C34A C35A C36A 121.4(9) . . ?
C36A C35A H35A 119.3 . . ?
C35A C36A C40A 124.6(9) . . ?
C37A C36A C35A 118.0(8) . . ?
C37A C36A C40A 117.3(8) . . ?
C36A C37A H37A 119.0 . . ?
C38A C37A C36A 121.9(6) . . ?
C38A C37A H37A 119.0 . . ?
C37A C38A H38A 120.6 . . ?
C37A C38A C39A 118.8(9) . . ?
C39A C38A H38A 120.6 . . ?
C34A C39A C38A 121.2(9) . . ?
C34A C39A H39A 119.4 . . ?
C38A C39A H39A 119.4 . . ?
C36A C40A H40D 109.5 . . ?
C36A C40A H40E 109.5 . . ?
C36A C40A H40F 109.5 . . ?
H40D C40A H40E 109.5 . . ?
H40D C40A H40F 109.5 . . ?
H40E C40A H40F 109.5 . . ?

loop_
_geom_bond_atom_site_label_1
_geom_bond_atom_site_label_2
_geom_bond_distance
_geom_bond_site_symmetry_2
_geom_bond_publ_flag
O1 C10 1.195(3) . ?
O2 C11 1.460(5) . ?
O2 C10 1.330(3) . ?
O2 C11A 1.458(8) . ?
C11 H11A 0.9700 . ?
C11 H11B 0.9700 . ?
C11 C12 1.465(11) . ?
C12 H12A 0.9600 . ?
C12 H12B 0.9600 . ?
C12 H12C 0.9600 . ?
C1 C2 1.564(3) . ?
C1 C9 1.556(3) . ?
C1 C10 1.525(3) . ?
C1 C13 1.528(4) . ?
C2 H2 0.9800 . ?
C2 C3 1.510(3) . ?
C2 C16 1.526(3) . ?
C3 C4 1.378(3) . ?
C3 C8 1.383(3) . ?
C4 H4 0.9300 . ?
C4 C5 1.396(3) . ?
C5 C6 1.401(3) . ?
C5 C27 1.519(3) . ?
C6 C34 1.503(4) . ?
C6 C7 1.410(3) . ?
C6 C34A 1.504(6) . ?
C34 C35 1.391(9) . ?
C34 C39 1.369(9) . ?
C35 H35 0.9300 . ?
C35 C36 1.402(7) . ?
C36 C37 1.375(7) . ?
C36 C40 1.467(8) . ?
C37 H37 0.9300 . ?
C37 C38 1.366(8) . ?
C38 H38 0.9300 . ?
C38 C39 1.395(8) . ?
C39 H39 0.9300 . ?
C40 H40A 0.9600 . ?
C40 H40B 0.9600 . ?
C40 H40C 0.9600 . ?
C7 C8 1.404(3) . ?
C7 C41 1.430(3) . ?
C8 C9 1.498(3) . ?
C9 H9A 0.9700 . ?
C9 H9B 0.9700 . ?
C13 O3 1.198(6) . ?
C13 O4 1.308(5) . ?
C13 O3A 1.188(6) . ?
C13 O4A 1.335(5) . ?
O4 C14 1.463(7) . ?
C14 H14A 0.9700 . ?
C14 H14B 0.9700 . ?
C14 C15 1.539(10) . ?
C15 H15A 0.9600 . ?
C15 H15B 0.9600 . ?
C15 H15C 0.9600 . ?
C16 C17 1.389(3) . ?
C16 C21 1.387(3) . ?
C17 H17 0.9300 . ?
C17 C18 1.382(3) . ?
C18 H18 0.9300 . ?
C18 C19 1.384(3) . ?
C19 C20 1.387(4) . ?
C19 C22 1.505(4) . ?
C20 H20 0.9300 . ?
C20 C21 1.380(3) . ?
C21 H21 0.9300 . ?
C22 H22A 0.9700 . ?
C22 H22B 0.9700 . ?
C22 C23 1.469(5) . ?
C23 H23 0.9300 . ?
C23 C24 1.332(5) . ?
C24 H24 0.9300 . ?
C24 C25 1.468(4) . ?
C25 H25 0.9300 . ?
C25 C26 1.322(4) . ?
C26 H26 0.9300 . ?
C26 C27 1.508(4) . ?
C27 H27 0.9800 . ?
C27 C28 1.524(3) . ?
C28 C29 1.376(3) . ?
C28 C33 1.383(4) . ?
C29 H29 0.9300 . ?
C29 C30 1.381(5) . ?
C30 H30 0.9300 . ?
C30 C31 1.362(5) . ?
C31 H31 0.9300 . ?
C31 C32 1.363(5) . ?
C32 H32 0.9300 . ?
C32 C33 1.368(5) . ?
C33 H33 0.9300 . ?
C41 C42 1.195(3) . ?
C42 C43 1.435(3) . ?
C43 C44 1.384(3) . ?
C43 C48 1.388(4) . ?
C44 H44 0.9300 . ?
C44 C45 1.397(3) . ?
C45 C46 1.382(5) . ?
C45 C49 1.498(4) . ?
C46 H46 0.9300 . ?
C46 C47 1.372(5) . ?
C47 H47 0.9300 . ?
C47 C48 1.383(4) . ?
C48 H48 0.9300 . ?
C49 H49A 0.9600 . ?
C49 H49B 0.9600 . ?
C49 H49C 0.9600 . ?
O4A C14A 1.445(7) . ?
C14A H14C 0.9700 . ?
C14A H14D 0.9700 . ?
C14A C15A 1.511(9) . ?
C15A H15D 0.9600 . ?
C15A H15E 0.9600 . ?
C15A H15F 0.9600 . ?
C11A H11C 0.9700 . ?
C11A H11D 0.9700 . ?
C11A C12A 1.461(16) . ?
C12A H12D 0.9600 . ?
C12A H12E 0.9600 . ?
C12A H12F 0.9600 . ?
C34A C35A 1.393(14) . ?
C34A C39A 1.364(13) . ?
C35A H35A 0.9300 . ?
C35A C36A 1.394(10) . ?
C36A C37A 1.378(10) . ?
C36A C40A 1.469(11) . ?
C37A H37A 0.9300 . ?
C37A C38A 1.367(11) . ?
C38A H38A 0.9300 . ?
C38A C39A 1.400(11) . ?
C39A H39A 0.9300 . ?
C40A H40D 0.9600 . ?
C40A H40E 0.9600 . ?
C40A H40F 0.9600 . ?

loop_
_geom_torsion_atom_site_label_1
_geom_torsion_atom_site_label_2
_geom_torsion_atom_site_label_3
_geom_torsion_atom_site_label_4
_geom_torsion
_geom_torsion_site_symmetry_1
_geom_torsion_site_symmetry_2
_geom_torsion_site_symmetry_3
_geom_torsion_site_symmetry_4
_geom_torsion_publ_flag
C11 O2 C10 O1 -2.0(5) . . . . ?
C11 O2 C10 C1 178.1(4) . . . . ?
C1 C2 C3 C4 -178.8(2) . . . . ?
C1 C2 C3 C8 15.8(2) . . . . ?
C1 C2 C16 C17 153.14(19) . . . . ?
C1 C2 C16 C21 -43.0(3) . . . . ?
C1 C13 O4 C14 -177.5(6) . . . . ?
C1 C13 O4A C14A -177.4(5) . . . . ?
C2 C1 C9 C8 14.6(2) . . . . ?
C2 C1 C10 O1 127.6(3) . . . . ?
C2 C1 C10 O2 -52.5(3) . . . . ?
C2 C1 C13 O3 -45.9(7) . . . . ?
C2 C1 C13 O4 140.9(6) . . . . ?
C2 C1 C13 O3A -14.3(8) . . . . ?
C2 C1 C13 O4A 161.8(4) . . . . ?
C2 C3 C4 C5 -160.2(2) . . . . ?
C2 C3 C8 C7 166.32(19) . . . . ?
C2 C3 C8 C9 -7.0(3) . . . . ?
C2 C16 C17 C18 158.7(2) . . . . ?
C2 C16 C21 C20 -158.1(2) . . . . ?
C3 C2 C16 C17 -94.4(2) . . . . ?
C3 C2 C16 C21 69.5(2) . . . . ?
C3 C4 C5 C6 -5.0(3) . . . . ?
C3 C4 C5 C27 172.7(2) . . . . ?
C3 C8 C9 C1 -5.2(2) . . . . ?
C4 C3 C8 C7 0.2(3) . . . . ?
C4 C3 C8 C9 -173.1(2) . . . . ?
C4 C5 C6 C34 -177.5(5) . . . . ?
C4 C5 C6 C7 2.3(3) . . . . ?
C4 C5 C6 C34A 177.6(9) . . . . ?
C4 C5 C27 C26 -70.4(3) . . . . ?
C4 C5 C27 C28 57.4(3) . . . . ?
C5 C6 C34 C35 99.1(3) . . . . ?
C5 C6 C34 C39 -81.0(3) . . . . ?
C5 C6 C7 C8 1.6(3) . . . . ?
C5 C6 C7 C41 176.9(2) . . . . ?
C5 C6 C34A C35A -84.0(6) . . . . ?
C5 C6 C34A C39A 95.8(6) . . . . ?
C5 C27 C28 C29 -118.1(3) . . . . ?
C5 C27 C28 C33 59.8(3) . . . . ?
C6 C5 C27 C26 107.2(3) . . . . ?
C6 C5 C27 C28 -124.9(2) . . . . ?
C6 C34 C35 C36 -179.64(17) . . . . ?
C6 C34 C39 C38 179.91(19) . . . . ?
C6 C7 C8 C3 -2.9(3) . . . . ?
C6 C7 C8 C9 169.2(2) . . . . ?
C6 C34A C35A C36A 179.90(18) . . . . ?
C6 C34A C39A C38A -179.8(2) . . . . ?
C34 C6 C7 C8 -178.6(5) . . . . ?
C34 C6 C7 C41 -3.3(5) . . . . ?
C34 C35 C36 C37 -0.4(3) . . . . ?
C34 C35 C36 C40 179.76(19) . . . . ?
C35 C34 C39 C38 -0.15(19) . . . . ?
C35 C36 C37 C38 0.1(3) . . . . ?
C36 C37 C38 C39 0.1(4) . . . . ?
C37 C38 C39 C34 -0.1(3) . . . . ?
C39 C34 C35 C36 0.4(3) . . . . ?
C40 C36 C37 C38 180.0(2) . . . . ?
C7 C6 C34 C35 -80.7(3) . . . . ?
C7 C6 C34 C39 99.3(3) . . . . ?
C7 C6 C34A C35A 91.4(6) . . . . ?
C7 C6 C34A C39A -88.9(6) . . . . ?
C7 C8 C9 C1 -177.8(2) . . . . ?
C8 C3 C4 C5 3.8(3) . . . . ?
C9 C1 C2 C3 -18.2(2) . . . . ?
C9 C1 C2 C16 94.0(2) . . . . ?
C9 C1 C10 O1 7.4(4) . . . . ?
C9 C1 C10 O2 -172.66(19) . . . . ?
C9 C1 C13 O3 68.9(7) . . . . ?
C9 C1 C13 O4 -104.3(6) . . . . ?
C9 C1 C13 O3A 100.5(7) . . . . ?
C9 C1 C13 O4A -83.4(5) . . . . ?
C10 O2 C11 C12 -83.9(9) . . . . ?
C10 O2 C11A C12A 93(2) . . . . ?
C10 C1 C2 C3 -142.15(18) . . . . ?
C10 C1 C2 C16 -30.0(3) . . . . ?
C10 C1 C9 C8 138.56(19) . . . . ?
C10 C1 C13 O3 -168.3(7) . . . . ?
C10 C1 C13 O4 18.5(6) . . . . ?
C10 C1 C13 O3A -136.7(7) . . . . ?
C10 C1 C13 O4A 39.4(5) . . . . ?
C13 C1 C2 C3 98.4(2) . . . . ?
C13 C1 C2 C16 -149.44(19) . . . . ?
C13 C1 C9 C8 -101.6(2) . . . . ?
C13 C1 C10 O1 -112.8(3) . . . . ?
C13 C1 C10 O2 67.1(2) . . . . ?
C13 O4 C14 C15 -153.5(11) . . . . ?
C13 O4A C14A C15A 108.2(11) . . . . ?
O3 C13 O4 C14 9.5(12) . . . . ?
C16 C2 C3 C4 57.6(2) . . . . ?
C16 C2 C3 C8 -107.74(19) . . . . ?
C16 C17 C18 C19 -0.6(4) . . . . ?
C17 C16 C21 C20 5.7(3) . . . . ?
C17 C18 C19 C20 7.0(4) . . . . ?
C17 C18 C19 C22 -168.3(3) . . . . ?
C18 C19 C20 C21 -7.1(4) . . . . ?
C18 C19 C22 C23 70.1(4) . . . . ?
C19 C20 C21 C16 0.8(4) . . . . ?
C19 C22 C23 C24 13.9(6) . . . . ?
C20 C19 C22 C23 -105.1(3) . . . . ?
C21 C16 C17 C18 -5.8(3) . . . . ?
C22 C19 C20 C21 168.1(3) . . . . ?
C22 C23 C24 C25 -0.7(7) . . . . ?
C23 C24 C25 C26 -173.5(3) . . . . ?
C24 C25 C26 C27 177.8(3) . . . . ?
C25 C26 C27 C5 11.9(4) . . . . ?
C25 C26 C27 C28 -114.2(3) . . . . ?
C26 C27 C28 C29 10.1(3) . . . . ?
C26 C27 C28 C33 -172.1(3) . . . . ?
C27 C5 C6 C34 4.9(6) . . . . ?
C27 C5 C6 C7 -175.3(2) . . . . ?
C27 C5 C6 C34A 0.0(9) . . . . ?
C27 C28 C29 C30 178.0(3) . . . . ?
C27 C28 C33 C32 -178.0(3) . . . . ?
C28 C29 C30 C31 -0.5(5) . . . . ?
C29 C28 C33 C32 0.0(5) . . . . ?
C29 C30 C31 C32 0.7(6) . . . . ?
C30 C31 C32 C33 -0.6(6) . . . . ?
C31 C32 C33 C28 0.3(6) . . . . ?
C33 C28 C29 C30 0.2(4) . . . . ?
C41 C7 C8 C3 -178.13(19) . . . . ?
C41 C7 C8 C9 -6.0(3) . . . . ?
C42 C43 C44 C45 -178.7(2) . . . . ?
C42 C43 C48 C47 177.5(3) . . . . ?
C43 C44 C45 C46 1.7(4) . . . . ?
C43 C44 C45 C49 -177.9(3) . . . . ?
C44 C43 C48 C47 -1.3(4) . . . . ?
C44 C45 C46 C47 -2.4(4) . . . . ?
C45 C46 C47 C48 1.3(5) . . . . ?
C46 C47 C48 C43 0.6(5) . . . . ?
C48 C43 C44 C45 0.2(4) . . . . ?
C49 C45 C46 C47 177.2(3) . . . . ?
O3A C13 O4A C14A -1.2(10) . . . . ?
C11A O2 C10 O1 13.3(9) . . . . ?
C11A O2 C10 C1 -166.6(9) . . . . ?
C34A C6 C7 C8 -173.7(9) . . . . ?
C34A C6 C7 C41 1.6(9) . . . . ?
C34A C35A C36A C37A -0.1(2) . . . . ?
C34A C35A C36A C40A 179.9(2) . . . . ?
C35A C34A C39A C38A -0.1(3) . . . . ?
C35A C36A C37A C38A 0.0(3) . . . . ?
C36A C37A C38A C39A 0.0(4) . . . . ?
C37A C38A C39A C34A 0.0(4) . . . . ?
C39A C34A C35A C36A 0.1(3) . . . . ?
C40A C36A C37A C38A -180.0(3) . . . . ?
